data_2311145
loop_
_publ_author_name
'Akkurt, Mehmet'
'Mohamed, Shaaban K.'
'Singh, Kuldip'
'Marzouk, Adel A.'
'Abdelhamid, Antar A.'

_publ_section_title
;
 2-(2,6-Di-chloro-phen-yl)-1-pentyl-4,5-diphenyl-1H-imidazole.
;
_journal_coeditor_code SU2592
_journal_issue 'Pt 6'
_journal_name_full 'Acta crystallographica. Section E, Structure reports online'
_journal_page_first o846
_journal_page_last 7
_journal_paper_doi 10.1107/S1600536813011446
_journal_volume 69
_journal_year 2013
_chemical_formula_iupac 'C26 H24 Cl2 N2'
_chemical_formula_moiety 'C26 H24 Cl2 N2'
_chemical_formula_sum 'C26 H24 Cl2 N2'
_chemical_formula_weight 435.37
_chemical_name_systematic
;
2-(2,6-Dichlorophenyl)-1-pentyl-4,5-diphenyl-1<i>H</i>-imidazole
;
_space_group_IT_number 14
_space_group_name_Hall '-P 2ybc'
_space_group_name_H-M_alt 'P 1 21/c 1'
_symmetry_cell_setting monoclinic
_symmetry_space_group_name_Hall '-P 2ybc'
_symmetry_space_group_name_H-M 'P 1 21/c 1'
_atom_sites_solution_hydrogens geom
_atom_sites_solution_primary direct
_atom_sites_solution_secondary difmap
_cell_angle_alpha 90
_cell_angle_beta 105.293(7)
_cell_angle_gamma 90
_cell_formula_units_Z 8
_cell_length_a 20.172(6)
_cell_length_b 15.947(5)
_cell_length_c 14.500(5)
_cell_measurement_reflns_used 792
_cell_measurement_temperature 150
_cell_measurement_theta_max 24.20
_cell_measurement_theta_min 2.45
_cell_volume 4499(2)
_computing_cell_refinement 'SAINT (Bruker, 2011)'
_computing_data_collection 'SMART (Bruker, 2011)'
_computing_data_reduction 'SAINT (Bruker, 2011)'
_computing_molecular_graphics 'ORTEP-3 for Windows (Farrugia, 2012)'
_computing_publication_material 'WinGX (Farrugia, 2012) and PLATON (Spek, 2009)'
_computing_structure_refinement 'SHELXL97 (Sheldrick, 2008)'
_computing_structure_solution 'SHELXS97 (Sheldrick, 2008)'
_diffrn_ambient_temperature 150(2)
_diffrn_measured_fraction_theta_full 0.999
_diffrn_measured_fraction_theta_max 0.999
_diffrn_measurement_device_type 'Bruker APEX 2000 CCD area-detector'
_diffrn_measurement_method 'phi and omega scans'
_diffrn_radiation_monochromator graphite
_diffrn_radiation_source 'fine-focus sealed tube'
_diffrn_radiation_type MoK\a
_diffrn_radiation_wavelength 0.71073
_diffrn_reflns_av_R_equivalents 0.1225
_diffrn_reflns_av_sigmaI/netI 0.1278
_diffrn_reflns_limit_h_max 24
_diffrn_reflns_limit_h_min -24
_diffrn_reflns_limit_k_max 19
_diffrn_reflns_limit_k_min -19
_diffrn_reflns_limit_l_max 17
_diffrn_reflns_limit_l_min -17
_diffrn_reflns_number 34900
_diffrn_reflns_reduction_process
;
;
_diffrn_reflns_theta_full 26.00
_diffrn_reflns_theta_max 26.00
_diffrn_reflns_theta_min 1.65
_exptl_absorpt_coefficient_mu 0.304
_exptl_absorpt_correction_T_max 0.928
_exptl_absorpt_correction_T_min 0.516
_exptl_absorpt_correction_type multi-scan
_exptl_absorpt_process_details '(SADABS; Bruker, 2011)'
_exptl_crystal_colour colourless
_exptl_crystal_density_diffrn 1.285
_exptl_crystal_density_method 'Not Measured'
_exptl_crystal_description block
_exptl_crystal_F_000 1824
_exptl_crystal_size_max 0.34
_exptl_crystal_size_mid 0.16
_exptl_crystal_size_min 0.11
_refine_diff_density_max 0.288
_refine_diff_density_min -0.393
_refine_ls_extinction_method none
_refine_ls_goodness_of_fit_ref 0.842
_refine_ls_hydrogen_treatment constr
_refine_ls_matrix_type full
_refine_ls_number_parameters 543
_refine_ls_number_reflns 8837
_refine_ls_number_restraints 0
_refine_ls_restrained_S_all 0.842
_refine_ls_R_factor_all 0.1067
_refine_ls_R_factor_gt 0.0540
_refine_ls_shift/su_max 0.001
_refine_ls_shift/su_mean 0.000
_refine_ls_structure_factor_coef Fsqd
_refine_ls_weighting_details 'calc w=1/[\s^2^(Fo^2^)+(0.0212P)^2^] where P=(Fo^2^+2Fc^2^)/3'
_refine_ls_weighting_scheme calc
_refine_ls_wR_factor_gt 0.0858
_refine_ls_wR_factor_ref 0.0981
_reflns_number_gt 5052
_reflns_number_total 8837
_reflns_threshold_expression I>2\s(I)
_cod_data_source_file su2592sup1.cif
_cod_data_source_block I
_cod_original_sg_symbol_H-M 'P 21/c'
_cod_database_code 2311145

loop_
_symmetry_equiv_pos_site_id
_symmetry_equiv_pos_as_xyz
1 x,y,z
2 -x,1/2+y,1/2-z
3 -x,-y,-z
4 x,1/2-y,1/2+z

loop_
_atom_site_aniso_label
_atom_site_aniso_U_11
_atom_site_aniso_U_22
_atom_site_aniso_U_33
_atom_site_aniso_U_12
_atom_site_aniso_U_13
_atom_site_aniso_U_23
Cl1 0.0307(4) 0.0309(5) 0.0279(4) 0.0085(4) 0.0082(3) 0.0019(3)
Cl2 0.0339(4) 0.0290(4) 0.0374(4) 0.0071(4) 0.0127(3) 0.0001(4)
N1 0.0176(12) 0.0162(13) 0.0271(13) 0.0001(10) 0.0047(10) 0.0034(11)
N2 0.0194(12) 0.0186(14) 0.0236(13) -0.0003(11) 0.0063(10) 0.0013(10)
C1 0.0191(15) 0.0162(16) 0.0250(15) 0.0016(13) 0.0063(12) 0.0001(13)
C2 0.0213(15) 0.0159(15) 0.0224(15) 0.0006(13) 0.0075(12) 0.0009(13)
C3 0.0216(16) 0.0148(16) 0.0245(15) 0.0042(13) 0.0064(12) 0.0018(12)
C4 0.0199(15) 0.0190(16) 0.0240(15) -0.0055(13) 0.0059(12) 0.0018(13)
C5 0.0238(16) 0.0192(17) 0.0301(16) -0.0030(13) 0.0087(13) -0.0024(13)
C6 0.0330(18) 0.0276(19) 0.0268(16) -0.0058(15) 0.0093(14) -0.0037(14)
C7 0.0335(18) 0.0290(19) 0.0236(16) -0.0049(15) 0.0031(14) 0.0052(14)
C8 0.0261(17) 0.0247(18) 0.0296(17) 0.0029(14) 0.0042(13) 0.0052(14)
C9 0.0224(16) 0.0199(17) 0.0265(16) -0.0022(13) 0.0076(13) 0.0015(13)
C10 0.0173(15) 0.0182(16) 0.0290(16) 0.0042(13) 0.0073(12) 0.0042(13)
C11 0.0288(18) 0.0318(19) 0.0273(17) -0.0042(15) 0.0048(14) 0.0021(14)
C12 0.0352(19) 0.036(2) 0.044(2) -0.0140(16) 0.0117(16) 0.0020(16)
C13 0.0347(19) 0.036(2) 0.0376(19) -0.0047(16) 0.0167(15) 0.0106(16)
C14 0.0308(18) 0.035(2) 0.0269(17) 0.0040(15) 0.0083(14) 0.0052(15)
C15 0.0231(16) 0.0275(18) 0.0296(17) -0.0016(14) 0.0085(13) 0.0018(14)
C16 0.0182(15) 0.0195(16) 0.0250(15) -0.0015(13) 0.0088(12) 0.0016(13)
C17 0.0318(18) 0.0206(18) 0.0343(18) 0.0033(14) 0.0050(14) 0.0002(14)
C18 0.0360(19) 0.030(2) 0.0335(18) -0.0097(16) 0.0015(15) -0.0054(15)
C19 0.0249(17) 0.046(2) 0.0322(18) -0.0039(16) -0.0038(14) 0.0039(16)
C20 0.0259(18) 0.035(2) 0.0420(19) 0.0063(15) 0.0019(15) 0.0047(16)
C21 0.0266(17) 0.0257(18) 0.0305(17) 0.0022(14) 0.0052(14) -0.0029(14)
C22 0.0209(16) 0.0213(17) 0.0270(16) -0.0014(13) 0.0089(13) 0.0058(13)
C23 0.0248(17) 0.0226(18) 0.0400(18) 0.0002(14) 0.0096(14) 0.0059(14)
C24 0.0289(17) 0.0221(17) 0.0339(17) 0.0019(14) 0.0064(14) 0.0057(14)
C25 0.0293(17) 0.0292(19) 0.0337(17) -0.0020(15) 0.0031(14) -0.0012(15)
C26 0.0318(19) 0.034(2) 0.058(2) -0.0081(16) 0.0054(16) -0.0036(17)
Cl1A 0.0438(5) 0.0379(5) 0.0407(5) -0.0129(4) 0.0112(4) -0.0081(4)
Cl2A 0.0511(5) 0.0586(6) 0.0299(4) -0.0256(5) 0.0126(4) -0.0098(4)
N1A 0.0219(13) 0.0264(15) 0.0236(13) -0.0004(11) 0.0072(10) 0.0015(11)
N2A 0.0204(13) 0.0262(15) 0.0248(13) 0.0044(11) 0.0048(10) 0.0041(11)
C1A 0.0213(16) 0.0221(17) 0.0258(16) -0.0012(13) 0.0072(13) 0.0010(13)
C2A 0.0234(16) 0.0216(17) 0.0248(15) 0.0002(14) 0.0079(13) 0.0002(13)
C3A 0.0221(16) 0.0225(17) 0.0247(15) -0.0027(13) 0.0070(13) -0.0002(13)
C4A 0.0207(16) 0.0244(17) 0.0236(15) 0.0066(13) 0.0070(12) 0.0047(13)
C5A 0.0283(17) 0.0236(18) 0.0302(17) -0.0003(14) 0.0085(14) 0.0016(14)
C6A 0.0335(18) 0.036(2) 0.0250(16) 0.0035(16) 0.0093(14) -0.0014(14)
C7A 0.0291(18) 0.034(2) 0.0350(18) 0.0031(15) 0.0142(15) 0.0077(15)
C8A 0.0251(17) 0.036(2) 0.0311(17) -0.0013(15) 0.0076(14) 0.0043(15)
C9A 0.0253(16) 0.0313(18) 0.0225(15) -0.0006(14) 0.0076(13) 0.0005(14)
C10A 0.0242(16) 0.0191(17) 0.0285(16) 0.0002(13) 0.0094(13) -0.0003(13)
C11A 0.042(2) 0.038(2) 0.0353(19) 0.0124(17) 0.0158(16) 0.0044(16)
C12A 0.052(2) 0.046(2) 0.041(2) 0.0273(18) 0.0150(18) 0.0110(17)
C13A 0.055(2) 0.034(2) 0.0287(18) 0.0092(18) 0.0070(16) 0.0118(15)
C14A 0.0377(19) 0.034(2) 0.0285(17) -0.0076(16) 0.0093(15) 0.0004(15)
C15A 0.0246(17) 0.0280(18) 0.0315(17) -0.0017(14) 0.0076(14) 0.0030(14)
C16A 0.0210(16) 0.0288(18) 0.0228(15) 0.0048(14) 0.0065(12) 0.0039(14)
C17A 0.0257(17) 0.0298(19) 0.0428(19) -0.0002(15) 0.0111(15) 0.0011(15)
C18A 0.0298(19) 0.041(2) 0.046(2) 0.0076(17) 0.0176(16) 0.0000(17)
C19A 0.0238(17) 0.049(2) 0.043(2) 0.0011(17) 0.0143(15) 0.0089(17)
C20A 0.0290(19) 0.044(2) 0.057(2) -0.0136(17) 0.0135(17) -0.0056(18)
C21A 0.0307(19) 0.032(2) 0.049(2) -0.0039(16) 0.0147(16) -0.0089(16)
C22A 0.0244(17) 0.0307(19) 0.0292(17) 0.0050(14) 0.0049(13) 0.0086(14)
C23A 0.0373(19) 0.028(2) 0.0436(19) 0.0045(16) 0.0059(16) 0.0094(16)
C24A 0.043(2) 0.036(2) 0.047(2) 0.0094(17) 0.0113(17) 0.0104(17)
C25A 0.042(2) 0.057(3) 0.049(2) 0.0204(19) 0.0174(17) 0.0084(18)
C26A 0.054(3) 0.077(3) 0.070(3) 0.037(2) 0.019(2) 0.007(2)

loop_
_atom_site_type_symbol
_atom_site_label
_atom_site_fract_x
_atom_site_fract_y
_atom_site_fract_z
_atom_site_U_iso_or_equiv
_atom_site_thermal_displace_type
_atom_site_calc_flag
_atom_site_refinement_flags
_atom_site_occupancy
Cl Cl1 0.29823(3) 0.30921(5) 0.37517(5) 0.0297(3) Uani d . 1.000
Cl Cl2 0.46202(4) 0.10547(5) 0.23512(5) 0.0328(2) Uani d . 1.000
N N1 0.46666(10) 0.19189(13) 0.45220(15) 0.0205(7) Uani d . 1.000
N N2 0.36928(10) 0.11983(13) 0.43427(14) 0.0204(8) Uani d . 1.000
C C1 0.40305(13) 0.17285(16) 0.39371(18) 0.0200(9) Uani d . 1.000
C C2 0.41270(13) 0.10305(16) 0.52403(18) 0.0195(9) Uani d . 1.000
C C3 0.47296(13) 0.14686(16) 0.53614(18) 0.0202(9) Uani d . 1.000
C C4 0.37540(13) 0.20741(17) 0.29671(18) 0.0210(9) Uani d . 1.000
C C5 0.39632(13) 0.17906(17) 0.21808(19) 0.0241(9) Uani d . 1.000
C C6 0.36586(14) 0.20696(18) 0.1261(2) 0.0289(10) Uani d . 1.000
C C7 0.31307(14) 0.26443(18) 0.1118(2) 0.0295(10) Uani d . 1.000
C C8 0.29128(14) 0.29496(17) 0.18758(19) 0.0274(10) Uani d . 1.000
C C9 0.32282(13) 0.26701(17) 0.27873(18) 0.0227(9) Uani d . 1.000
C C10 0.38985(13) 0.04658(17) 0.58975(18) 0.0213(9) Uani d . 1.000
C C11 0.34051(14) -0.01395(18) 0.5538(2) 0.0298(10) Uani d . 1.000
C C12 0.31617(15) -0.06537(19) 0.6145(2) 0.0382(11) Uani d . 1.000
C C13 0.34109(15) -0.05737(19) 0.7124(2) 0.0348(11) Uani d . 1.000
C C14 0.39050(14) 0.00240(18) 0.7488(2) 0.0308(11) Uani d . 1.000
C C15 0.41468(14) 0.05382(17) 0.68861(19) 0.0264(10) Uani d . 1.000
C C16 0.53813(13) 0.14413(17) 0.61316(18) 0.0203(9) Uani d . 1.000
C C17 0.56398(14) 0.21282(18) 0.67047(19) 0.0296(10) Uani d . 1.000
C C18 0.62524(15) 0.20745(19) 0.7407(2) 0.0346(11) Uani d . 1.000
C C19 0.66190(15) 0.1337(2) 0.7538(2) 0.0365(11) Uani d . 1.000
C C20 0.63697(14) 0.0648(2) 0.6983(2) 0.0356(11) Uani d . 1.000
C C21 0.57527(14) 0.07020(18) 0.62853(19) 0.0280(10) Uani d . 1.000
C C22 0.51523(13) 0.25222(16) 0.43213(19) 0.0226(9) Uani d . 1.000
C C23 0.49632(14) 0.34200(17) 0.4496(2) 0.0289(10) Uani d . 1.000
C C24 0.54602(13) 0.40739(17) 0.43014(19) 0.0287(10) Uani d . 1.000
C C25 0.61807(13) 0.40211(18) 0.49662(19) 0.0317(10) Uani d . 1.000
C C26 0.66054(15) 0.47987(19) 0.4898(2) 0.0425(11) Uani d . 1.000
Cl Cl1A 0.04153(4) 0.60347(5) 0.77291(5) 0.0408(3) Uani d . 1.000
Cl Cl2A 0.19909(4) 0.82158(5) 1.02289(5) 0.0462(3) Uani d . 1.000
N N1A 0.12565(11) 0.63396(14) 1.03916(15) 0.0237(8) Uani d . 1.000
N N2A 0.02673(11) 0.69733(14) 0.97245(15) 0.0240(8) Uani d . 1.000
C C1A 0.09269(14) 0.68241(17) 0.96875(19) 0.0229(9) Uani d . 1.000
C C2A 0.07903(13) 0.61583(17) 1.09207(18) 0.0230(9) Uani d . 1.000
C C3A 0.01745(13) 0.65406(17) 1.05079(18) 0.0229(9) Uani d . 1.000
C C4A 0.12283(13) 0.71366(17) 0.89307(18) 0.0227(9) Uani d . 1.000
C C5A 0.10486(14) 0.68040(17) 0.80107(19) 0.0272(10) Uani d . 1.000
C C6A 0.13600(14) 0.70545(18) 0.7313(2) 0.0312(10) Uani d . 1.000
C C7A 0.18707(14) 0.76503(18) 0.7527(2) 0.0316(11) Uani d . 1.000
C C8A 0.20691(14) 0.79964(18) 0.84299(19) 0.0307(10) Uani d . 1.000
C C9A 0.17463(14) 0.77444(18) 0.91125(19) 0.0261(9) Uani d . 1.000
C C10A 0.10028(14) 0.56404(17) 1.17776(19) 0.0235(9) Uani d . 1.000
C C11A 0.16101(15) 0.51845(19) 1.1938(2) 0.0374(11) Uani d . 1.000
C C12A 0.18591(17) 0.4736(2) 1.2769(2) 0.0458(12) Uani d . 1.000
C C13A 0.14991(16) 0.47077(19) 1.3459(2) 0.0400(11) Uani d . 1.000
C C14A 0.08958(15) 0.51536(18) 1.3310(2) 0.0333(11) Uani d . 1.000
C C15A 0.06511(14) 0.56180(17) 1.24883(19) 0.0280(10) Uani d . 1.000
C C16A -0.05062(13) 0.65026(18) 1.07212(18) 0.0241(9) Uani d . 1.000
C C17A -0.07410(14) 0.71327(19) 1.1209(2) 0.0324(11) Uani d . 1.000
C C18A -0.13809(15) 0.7079(2) 1.1390(2) 0.0375(11) Uani d . 1.000
C C19A -0.17886(15) 0.6386(2) 1.1090(2) 0.0376(11) Uani d . 1.000
C C20A -0.15554(15) 0.5749(2) 1.0622(2) 0.0429(11) Uani d . 1.000
C C21A -0.09166(15) 0.58025(19) 1.0439(2) 0.0364(11) Uani d . 1.000
C C22A -0.02348(14) 0.75371(17) 0.91036(19) 0.0285(10) Uani d . 1.000
C C23A -0.01743(15) 0.84245(18) 0.9496(2) 0.0372(11) Uani d . 1.000
C C24A -0.07254(15) 0.9019(2) 0.8910(2) 0.0421(12) Uani d . 1.000
C C25A -0.14530(15) 0.8789(2) 0.8894(2) 0.0483(14) Uani d . 1.000
C C26A -0.19694(17) 0.9481(2) 0.8481(2) 0.0665(17) Uani d . 1.000
H H6 0.38120 0.18670 0.07360 0.0350 Uiso c R 1.000
H H7 0.29150 0.28320 0.04890 0.0350 Uiso c R 1.000
H H8 0.25500 0.33480 0.17730 0.0330 Uiso c R 1.000
H H11 0.32320 -0.02030 0.48660 0.0360 Uiso c R 1.000
H H12 0.28220 -0.10640 0.58870 0.0460 Uiso c R 1.000
H H13 0.32440 -0.09260 0.75420 0.0420 Uiso c R 1.000
H H14 0.40800 0.00820 0.81610 0.0370 Uiso c R 1.000
H H15 0.44870 0.09470 0.71480 0.0320 Uiso c R 1.000
H H17 0.53920 0.26410 0.66120 0.0360 Uiso c R 1.000
H H18 0.64200 0.25460 0.77990 0.0420 Uiso c R 1.000
H H19 0.70450 0.13030 0.80130 0.0440 Uiso c R 1.000
H H20 0.66200 0.01370 0.70790 0.0430 Uiso c R 1.000
H H21 0.55820 0.02240 0.59060 0.0340 Uiso c R 1.000
H H22A 0.51650 0.24620 0.36470 0.0270 Uiso c R 1.000
H H22B 0.56180 0.23980 0.47320 0.0270 Uiso c R 1.000
H H23A 0.49450 0.34730 0.51680 0.0350 Uiso c R 1.000
H H23B 0.44980 0.35400 0.40830 0.0350 Uiso c R 1.000
H H24A 0.54890 0.40090 0.36340 0.0340 Uiso c R 1.000
H H24B 0.52720 0.46390 0.43600 0.0340 Uiso c R 1.000
H H25A 0.64150 0.35190 0.48010 0.0380 Uiso c R 1.000
H H25B 0.61500 0.39560 0.56330 0.0380 Uiso c R 1.000
H H26A 0.66320 0.48700 0.42380 0.0640 Uiso c R 1.000
H H26B 0.70700 0.47330 0.53200 0.0640 Uiso c R 1.000
H H26C 0.63880 0.52930 0.50940 0.0640 Uiso c R 1.000
H H6A 0.12220 0.68170 0.66910 0.0370 Uiso c R 1.000
H H7A 0.20870 0.78240 0.70510 0.0380 Uiso c R 1.000
H H8A 0.24250 0.84040 0.85810 0.0370 Uiso c R 1.000
H H11A 0.18580 0.51830 1.14650 0.0450 Uiso c R 1.000
H H12A 0.22820 0.44420 1.28680 0.0550 Uiso c R 1.000
H H13A 0.16650 0.43870 1.40250 0.0480 Uiso c R 1.000
H H14A 0.06450 0.51410 1.37800 0.0400 Uiso c R 1.000
H H15A 0.02370 0.59270 1.24040 0.0340 Uiso c R 1.000
H H17A -0.04600 0.76090 1.14230 0.0390 Uiso c R 1.000
H H18A -0.15380 0.75190 1.17210 0.0450 Uiso c R 1.000
H H19A -0.22300 0.63490 1.12060 0.0450 Uiso c R 1.000
H H20A -0.18340 0.52680 1.04230 0.0520 Uiso c R 1.000
H H21A -0.07590 0.53570 1.01170 0.0440 Uiso c R 1.000
H H22C -0.07050 0.73240 0.90470 0.0340 Uiso c R 1.000
H H22D -0.01590 0.75420 0.84560 0.0340 Uiso c R 1.000
H H23C 0.02850 0.86480 0.95060 0.0450 Uiso c R 1.000
H H23D -0.02110 0.84100 1.01630 0.0450 Uiso c R 1.000
H H24C -0.06310 0.95920 0.91740 0.0500 Uiso c R 1.000
H H24D -0.06860 0.90320 0.82440 0.0500 Uiso c R 1.000
H H25C -0.14750 0.86630 0.95540 0.0580 Uiso c R 1.000
H H25D -0.15840 0.82740 0.85080 0.0580 Uiso c R 1.000
H H26D -0.18670 0.99780 0.88920 0.1000 Uiso c R 1.000
H H26E -0.24350 0.92850 0.84490 0.1000 Uiso c R 1.000
H H26F -0.19380 0.96250 0.78370 0.1000 Uiso c R 1.000

loop_
_atom_type_symbol
_atom_type_description
_atom_type_scat_dispersion_real
_atom_type_scat_dispersion_imag
_atom_type_scat_source
C C 0.0033 0.0016 ' International Tables Vol C Tables 4.2.6.8 and 6.1.1.4'
H H 0.0000 0.0000 ' International Tables Vol C Tables 4.2.6.8 and 6.1.1.4'
Cl Cl 0.1484 0.1585 ' International Tables Vol C Tables 4.2.6.8 and 6.1.1.4'
N N 0.0061 0.0033 ' International Tables Vol C Tables 4.2.6.8 and 6.1.1.4'

loop_
_geom_angle_atom_site_label_1
_geom_angle_atom_site_label_2
_geom_angle_atom_site_label_3
_geom_angle
_geom_angle_publ_flag
C1 N1 C3 106.4(2) no
C1 N1 C22 126.3(2) no
C3 N1 C22 127.3(2) no
C1 N2 C2 105.6(2) no
C1A N1A C2A 105.9(2) no
C1A N2A C22A 127.1(2) no
C3A N2A C22A 125.9(2) no
C1A N2A C3A 106.8(2) no
N2 C1 C4 123.7(2) no
N1 C1 C4 124.3(2) no
N1 C1 N2 112.0(2) no
N2 C2 C10 119.8(2) no
C3 C2 C10 130.3(2) no
N2 C2 C3 109.9(2) no
N1 C3 C2 106.1(2) no
N1 C3 C16 122.2(2) no
C2 C3 C16 131.3(2) no
C1 C4 C5 122.6(2) no
C1 C4 C9 120.6(2) no
C5 C4 C9 116.6(2) no
Cl2 C5 C6 118.8(2) no
C4 C5 C6 122.1(3) no
Cl2 C5 C4 119.2(2) no
C5 C6 C7 119.1(3) no
C6 C7 C8 120.8(3) no
C7 C8 C9 119.1(3) no
Cl1 C9 C8 119.2(2) no
C4 C9 C8 122.3(2) no
Cl1 C9 C4 118.50(19) no
C2 C10 C11 120.0(2) no
C2 C10 C15 121.8(2) no
C11 C10 C15 118.2(2) no
C10 C11 C12 120.9(3) no
C11 C12 C13 120.3(3) no
C12 C13 C14 119.2(3) no
C13 C14 C15 120.7(3) no
C10 C15 C14 120.8(3) no
C3 C16 C17 123.0(2) no
C17 C16 C21 118.3(2) no
C3 C16 C21 118.7(2) no
C16 C17 C18 120.9(3) no
C17 C18 C19 119.9(3) no
C18 C19 C20 120.1(3) no
C19 C20 C21 119.8(3) no
C16 C21 C20 121.0(3) no
N1 C22 C23 112.2(2) no
C22 C23 C24 114.1(2) no
C23 C24 C25 114.2(2) no
C24 C25 C26 111.9(2) no
C5 C6 H6 120.00 no
C7 C6 H6 120.00 no
C8 C7 H7 120.00 no
C6 C7 H7 120.00 no
C7 C8 H8 120.00 no
C9 C8 H8 120.00 no
C10 C11 H11 120.00 no
C12 C11 H11 120.00 no
C13 C12 H12 120.00 no
C11 C12 H12 120.00 no
C14 C13 H13 120.00 no
C12 C13 H13 120.00 no
C13 C14 H14 120.00 no
C15 C14 H14 120.00 no
C10 C15 H15 120.00 no
C14 C15 H15 120.00 no
C16 C17 H17 120.00 no
C18 C17 H17 120.00 no
C19 C18 H18 120.00 no
C17 C18 H18 120.00 no
C18 C19 H19 120.00 no
C20 C19 H19 120.00 no
C21 C20 H20 120.00 no
C19 C20 H20 120.00 no
C16 C21 H21 120.00 no
C20 C21 H21 119.00 no
N1 C22 H22B 109.00 no
C23 C22 H22A 109.00 no
C23 C22 H22B 109.00 no
N1 C22 H22A 109.00 no
H22A C22 H22B 108.00 no
H23A C23 H23B 108.00 no
C22 C23 H23B 109.00 no
C24 C23 H23B 109.00 no
C22 C23 H23A 109.00 no
C24 C23 H23A 109.00 no
C23 C24 H24A 109.00 no
H24A C24 H24B 108.00 no
C23 C24 H24B 109.00 no
C25 C24 H24A 109.00 no
C25 C24 H24B 109.00 no
C24 C25 H25B 109.00 no
C26 C25 H25A 109.00 no
C26 C25 H25B 109.00 no
C24 C25 H25A 109.00 no
H25A C25 H25B 108.00 no
H26A C26 H26C 110.00 no
H26B C26 H26C 109.00 no
H26A C26 H26B 109.00 no
C25 C26 H26A 110.00 no
C25 C26 H26B 109.00 no
C25 C26 H26C 109.00 no
N1A C1A N2A 111.8(2) no
N1A C1A C4A 123.7(3) no
N2A C1A C4A 124.6(2) no
N1A C2A C3A 109.5(2) no
N1A C2A C10A 119.8(2) no
C3A C2A C10A 130.7(3) no
N2A C3A C2A 106.1(2) no
N2A C3A C16A 121.6(2) no
C2A C3A C16A 132.2(2) no
C1A C4A C5A 122.0(2) no
C1A C4A C9A 121.9(2) no
C5A C4A C9A 116.0(2) no
Cl1A C5A C4A 118.9(2) no
Cl1A C5A C6A 118.6(2) no
C4A C5A C6A 122.5(3) no
C5A C6A C7A 119.5(3) no
C6A C7A C8A 120.2(3) no
C7A C8A C9A 119.4(3) no
Cl2A C9A C4A 119.4(2) no
Cl2A C9A C8A 118.1(2) no
C4A C9A C8A 122.5(2) no
C2A C10A C11A 119.1(3) no
C2A C10A C15A 123.4(3) no
C11A C10A C15A 117.4(2) no
C10A C11A C12A 121.3(3) no
C11A C12A C13A 120.7(3) no
C12A C13A C14A 118.7(3) no
C13A C14A C15A 120.9(3) no
C10A C15A C14A 121.0(3) no
C3A C16A C17A 122.5(3) no
C3A C16A C21A 119.0(3) no
C17A C16A C21A 118.6(3) no
C16A C17A C18A 120.9(3) no
C17A C18A C19A 119.9(3) no
C18A C19A C20A 119.7(3) no
C19A C20A C21A 120.5(3) no
C16A C21A C20A 120.4(3) no
N2A C22A C23A 111.5(2) no
C22A C23A C24A 113.2(2) no
C23A C24A C25A 114.7(3) no
C24A C25A C26A 113.0(3) no
C5A C6A H6A 120.00 no
C7A C6A H6A 120.00 no
C6A C7A H7A 120.00 no
C8A C7A H7A 120.00 no
C7A C8A H8A 120.00 no
C9A C8A H8A 120.00 no
C10A C11A H11A 119.00 no
C12A C11A H11A 119.00 no
C11A C12A H12A 120.00 no
C13A C12A H12A 120.00 no
C12A C13A H13A 121.00 no
C14A C13A H13A 121.00 no
C13A C14A H14A 120.00 no
C15A C14A H14A 120.00 no
C10A C15A H15A 119.00 no
C14A C15A H15A 119.00 no
C16A C17A H17A 120.00 no
C18A C17A H17A 120.00 no
C17A C18A H18A 120.00 no
C19A C18A H18A 120.00 no
C18A C19A H19A 120.00 no
C20A C19A H19A 120.00 no
C19A C20A H20A 120.00 no
C21A C20A H20A 120.00 no
C16A C21A H21A 120.00 no
C20A C21A H21A 120.00 no
N2A C22A H22C 109.00 no
N2A C22A H22D 109.00 no
C23A C22A H22C 109.00 no
C23A C22A H22D 109.00 no
H22C C22A H22D 108.00 no
C22A C23A H23C 109.00 no
C22A C23A H23D 109.00 no
C24A C23A H23C 109.00 no
C24A C23A H23D 109.00 no
H23C C23A H23D 108.00 no
C23A C24A H24C 109.00 no
C23A C24A H24D 109.00 no
C25A C24A H24C 109.00 no
C25A C24A H24D 109.00 no
H24C C24A H24D 108.00 no
C24A C25A H25C 109.00 no
C24A C25A H25D 109.00 no
C26A C25A H25C 109.00 no
C26A C25A H25D 109.00 no
H25C C25A H25D 108.00 no
C25A C26A H26D 109.00 no
C25A C26A H26E 110.00 no
C25A C26A H26F 110.00 no
H26D C26A H26E 109.00 no
H26D C26A H26F 109.00 no
H26E C26A H26F 109.00 no

loop_
_geom_bond_atom_site_label_1
_geom_bond_atom_site_label_2
_geom_bond_distance
_geom_bond_publ_flag
Cl1 C9 1.738(3) no
Cl2 C5 1.738(3) no
Cl1A C5A 1.740(3) no
Cl2A C9A 1.734(3) no
N1 C3 1.390(3) no
N1 C1 1.373(3) no
N1 C22 1.456(3) no
N2 C2 1.390(3) no
N2 C1 1.318(3) no
N1A C2A 1.392(4) no
N1A C1A 1.313(3) no
N2A C1A 1.367(4) no
N2A C3A 1.383(3) no
N2A C22A 1.471(4) no
C1 C4 1.476(4) no
C2 C3 1.373(4) no
C2 C10 1.471(4) no
C3 C16 1.484(4) no
C4 C5 1.392(4) no
C4 C9 1.397(4) no
C5 C6 1.386(4) no
C6 C7 1.379(4) no
C7 C8 1.376(4) no
C8 C9 1.381(4) no
C10 C15 1.393(4) no
C10 C11 1.386(4) no
C11 C12 1.384(4) no
C12 C13 1.381(4) no
C13 C14 1.380(4) no
C14 C15 1.377(4) no
C16 C17 1.391(4) no
C16 C21 1.383(4) no
C17 C18 1.381(4) no
C18 C19 1.376(4) no
C19 C20 1.376(4) no
C20 C21 1.384(4) no
C22 C23 1.520(4) no
C23 C24 1.524(4) no
C24 C25 1.520(4) no
C25 C26 1.525(4) no
C6 H6 0.9500 no
C7 H7 0.9500 no
C8 H8 0.9500 no
C11 H11 0.9500 no
C12 H12 0.9500 no
C13 H13 0.9500 no
C14 H14 0.9500 no
C15 H15 0.9500 no
C17 H17 0.9500 no
C18 H18 0.9500 no
C19 H19 0.9500 no
C20 H20 0.9500 no
C21 H21 0.9500 no
C22 H22B 0.9900 no
C22 H22A 0.9900 no
C23 H23B 0.9900 no
C23 H23A 0.9900 no
C24 H24A 0.9900 no
C24 H24B 0.9900 no
C25 H25A 0.9900 no
C25 H25B 0.9900 no
C26 H26A 0.9800 no
C26 H26B 0.9800 no
C26 H26C 0.9800 no
C1A C4A 1.475(4) no
C2A C3A 1.371(4) no
C2A C10A 1.459(4) no
C3A C16A 1.486(4) no
C4A C5A 1.392(4) no
C4A C9A 1.398(4) no
C5A C6A 1.383(4) no
C6A C7A 1.375(4) no
C7A C8A 1.379(4) no
C8A C9A 1.380(4) no
C10A C11A 1.390(4) no
C10A C15A 1.397(4) no
C11A C12A 1.377(4) no
C12A C13A 1.383(4) no
C13A C14A 1.377(4) no
C14A C15A 1.379(4) no
C16A C17A 1.382(4) no
C16A C21A 1.386(4) no
C17A C18A 1.386(4) no
C18A C19A 1.378(4) no
C19A C20A 1.372(4) no
C20A C21A 1.385(4) no
C22A C23A 1.518(4) no
C23A C24A 1.536(4) no
C24A C25A 1.507(4) no
C25A C26A 1.527(5) no
C6A H6A 0.9500 no
C7A H7A 0.9500 no
C8A H8A 0.9500 no
C11A H11A 0.9500 no
C12A H12A 0.9500 no
C13A H13A 0.9500 no
C14A H14A 0.9500 no
C15A H15A 0.9500 no
C17A H17A 0.9500 no
C18A H18A 0.9500 no
C19A H19A 0.9500 no
C20A H20A 0.9500 no
C21A H21A 0.9500 no
C22A H22C 0.9900 no
C22A H22D 0.9900 no
C23A H23C 0.9900 no
C23A H23D 0.9900 no
C24A H24C 0.9900 no
C24A H24D 0.9900 no
C25A H25C 0.9900 no
C25A H25D 0.9900 no
C26A H26D 0.9800 no
C26A H26E 0.9800 no
C26A H26F 0.9800 no

loop_
_geom_hbond_atom_site_label_D
_geom_hbond_atom_site_label_H
_geom_hbond_atom_site_label_A
_geom_hbond_site_symmetry_A
_geom_hbond_distance_DH
_geom_hbond_distance_HA
_geom_hbond_distance_DA
_geom_hbond_angle_DHA
_geom_hbond_publ_flag
C12A H12A Cl1 1_556 0.95 2.70 3.512(4) 143 yes
C21 H21 Cg1 3_656 0.95 2.88 3.734(3) 151 yes

loop_
_geom_torsion_atom_site_label_1
_geom_torsion_atom_site_label_2
_geom_torsion_atom_site_label_3
_geom_torsion_atom_site_label_4
_geom_torsion
_geom_torsion_publ_flag
C3 N1 C1 N2 0.1(3) no
C3 N1 C1 C4 -179.9(2) no
C22 N1 C1 N2 -175.8(2) no
C22 N1 C1 C4 4.2(4) no
C1 N1 C3 C2 -0.1(3) no
C1 N1 C3 C16 173.3(2) no
C22 N1 C3 C2 175.7(2) no
C22 N1 C3 C16 -10.9(4) no
C1 N1 C22 C23 78.7(3) no
C3 N1 C22 C23 -96.3(3) no
C2 N2 C1 N1 0.1(3) no
C2 N2 C1 C4 -180.0(2) no
C1 N2 C2 C3 -0.1(3) no
C1 N2 C2 C10 178.7(2) no
C2A N1A C1A N2A 0.1(3) no
C2A N1A C1A C4A -177.6(2) no
C1A N1A C2A C3A 0.6(3) no
C1A N1A C2A C10A -178.6(2) no
C3A N2A C1A C4A 177.0(2) no
C22A N2A C1A N1A 174.8(2) no
C3A N2A C22A C23A 86.8(3) no
C3A N2A C1A N1A -0.7(3) no
C1A N2A C22A C23A -88.0(3) no
C1A N2A C3A C16A -174.8(2) no
C22A N2A C1A C4A -7.5(4) no
C1A N2A C3A C2A 1.0(3) no
C22A N2A C3A C2A -174.6(2) no
C22A N2A C3A C16A 9.6(4) no
N2 C1 C4 C5 -103.4(3) no
N1 C1 C4 C9 -107.9(3) no
N1 C1 C4 C5 76.6(4) no
N2 C1 C4 C9 72.2(4) no
N2 C2 C10 C15 -152.3(3) no
N2 C2 C3 N1 0.2(3) no
N2 C2 C3 C16 -172.4(3) no
C10 C2 C3 N1 -178.5(3) no
C10 C2 C3 C16 8.9(5) no
N2 C2 C10 C11 25.4(4) no
C3 C2 C10 C11 -156.0(3) no
C3 C2 C10 C15 26.3(4) no
N1 C3 C16 C17 70.2(4) no
C2 C3 C16 C21 62.2(4) no
N1 C3 C16 C21 -109.4(3) no
C2 C3 C16 C17 -118.2(3) no
C1 C4 C5 C6 174.5(3) no
C1 C4 C5 Cl2 -4.8(4) no
C5 C4 C9 C8 2.0(4) no
C1 C4 C9 Cl1 8.0(4) no
C9 C4 C5 Cl2 179.5(2) no
C9 C4 C5 C6 -1.3(4) no
C1 C4 C9 C8 -173.8(3) no
C5 C4 C9 Cl1 -176.2(2) no
Cl2 C5 C6 C7 179.1(2) no
C4 C5 C6 C7 -0.2(4) no
C5 C6 C7 C8 1.0(4) no
C6 C7 C8 C9 -0.3(4) no
C7 C8 C9 C4 -1.3(4) no
C7 C8 C9 Cl1 176.9(2) no
C11 C10 C15 C14 -0.3(4) no
C2 C10 C15 C14 177.4(3) no
C2 C10 C11 C12 -177.2(3) no
C15 C10 C11 C12 0.5(4) no
C10 C11 C12 C13 -0.3(5) no
C11 C12 C13 C14 0.0(5) no
C12 C13 C14 C15 0.2(5) no
C13 C14 C15 C10 -0.1(4) no
C3 C16 C21 C20 178.8(3) no
C3 C16 C17 C18 -179.4(3) no
C21 C16 C17 C18 0.2(4) no
C17 C16 C21 C20 -0.8(4) no
C16 C17 C18 C19 0.8(4) no
C17 C18 C19 C20 -1.3(4) no
C18 C19 C20 C21 0.7(4) no
C19 C20 C21 C16 0.3(4) no
N1 C22 C23 C24 179.6(2) no
C22 C23 C24 C25 -64.9(3) no
C23 C24 C25 C26 -166.8(2) no
N1A C1A C4A C5A 104.6(3) no
N1A C1A C4A C9A -70.9(4) no
N2A C1A C4A C5A -72.8(4) no
N2A C1A C4A C9A 111.8(3) no
N1A C2A C3A N2A -1.0(3) no
N1A C2A C3A C16A 174.2(3) no
C10A C2A C3A N2A 178.1(3) no
C10A C2A C3A C16A -6.7(5) no
N1A C2A C10A C11A -14.2(4) no
N1A C2A C10A C15A 161.4(3) no
C3A C2A C10A C11A 166.8(3) no
C3A C2A C10A C15A -17.6(5) no
N2A C3A C16A C17A -83.2(3) no
N2A C3A C16A C21A 98.1(3) no
C2A C3A C16A C17A 102.2(4) no
C2A C3A C16A C21A -76.4(4) no
C1A C4A C5A Cl1A 3.5(4) no
C1A C4A C5A C6A -175.7(3) no
C9A C4A C5A Cl1A 179.2(2) no
C9A C4A C5A C6A 0.0(4) no
C1A C4A C9A Cl2A -5.9(4) no
C1A C4A C9A C8A 175.0(3) no
C5A C4A C9A Cl2A 178.4(2) no
C5A C4A C9A C8A -0.8(4) no
Cl1A C5A C6A C7A -178.8(2) no
C4A C5A C6A C7A 0.4(4) no
C5A C6A C7A C8A -0.2(4) no
C6A C7A C8A C9A -0.6(4) no
C7A C8A C9A Cl2A -178.1(2) no
C7A C8A C9A C4A 1.1(4) no
C2A C10A C11A C12A 175.1(3) no
C15A C10A C11A C12A -0.7(4) no
C2A C10A C15A C14A -176.3(3) no
C11A C10A C15A C14A -0.7(4) no
C10A C11A C12A C13A 1.9(5) no
C11A C12A C13A C14A -1.6(5) no
C12A C13A C14A C15A 0.3(4) no
C13A C14A C15A C10A 0.9(4) no
C3A C16A C17A C18A 179.6(3) no
C21A C16A C17A C18A -1.8(4) no
C3A C16A C21A C20A -179.7(3) no
C17A C16A C21A C20A 1.7(4) no
C16A C17A C18A C19A 0.7(4) no
C17A C18A C19A C20A 0.7(4) no
C18A C19A C20A C21A -0.8(4) no
C19A C20A C21A C16A -0.4(4) no
N2A C22A C23A C24A -175.6(2) no
C22A C23A C24A C25A 63.0(3) no
C23A C24A C25A C26A 168.4(2) no
